data_4111572
loop_
_publ_author_name
'John F. Berry'
'F. Albert Cotton'
'Chun Y. Liu'
'Tongbu Lu'
'Carlos A. Murillo'
'Boris S. Tsukerblat'
'Dino Villagr\'an'
'Xiaoping Wang'

_publ_contact_author_address
;  Laboratory for Molecular Structure and Bonding
   Dept. of Chemistry
   Texas A&M University, PO Box  30012
   College Station, TX 77842-3012, USA
;
_publ_contact_author_email cotton@tamu.edu
_publ_contact_author_fax '(979) 845 9351'
_publ_contact_author_name 'F. Albert Cotton'
_publ_contact_author_phone '(979) 845 4432'
_publ_section_title
;
 Modeling Spin Interactions in a Cyclic Trimer and a Cuboidal Co4O4 Core
 with Co(II) in Tetrahedral and Octahedral Environments
;
_journal_name_full 'Journal of the American Chemical Society'
_journal_page_first 4895
_journal_page_last 4902
_journal_paper_doi 10.1021/ja044185b
_journal_volume 127
_journal_year 2005
_chemical_formula_moiety 'C14 H17 Cl2 Co N3'
_chemical_formula_sum 'C14 H17 Cl2 Co N3'
_chemical_formula_weight 357.14
_chemical_name_common Co(depa)Cl2
_chemical_name_systematic
; 
 ? 
;
_space_group_IT_number 61
_symmetry_cell_setting orthorhombic
_symmetry_space_group_name_Hall '-P 2ac 2ab'
_symmetry_space_group_name_H-M 'P b c a'
_atom_sites_solution_hydrogens geom
_atom_sites_solution_primary direct
_atom_sites_solution_secondary difmap
_audit_creation_method SHELXL-97
_cell_angle_alpha 90.00
_cell_angle_beta 90.00
_cell_angle_gamma 90.00
_cell_formula_units_Z 8
_cell_length_a 14.6284(11)
_cell_length_b 14.1360(11)
_cell_length_c 15.2538(12)
_cell_measurement_reflns_used 5174
_cell_measurement_temperature 213(2)
_cell_measurement_theta_max 27.512
_cell_measurement_theta_min 2.408
_cell_volume 3154.3(4)
_computing_cell_refinement SAINT
_computing_data_collection SMART
_computing_data_reduction SAINT
_computing_structure_refinement 'SHELXL-97 (Sheldrick, 1997)'
_computing_structure_solution 'SHELXS-97 (Sheldrick, 1990)'
_diffrn_ambient_temperature 213(2)
_diffrn_measured_fraction_theta_full 0.994
_diffrn_measured_fraction_theta_max 0.994
_diffrn_measurement_device_type 'Brucker SMART 1000'
_diffrn_measurement_method '\w sacns'
_diffrn_radiation_monochromator graphite
_diffrn_radiation_source 'normal-focus sealed tube'
_diffrn_radiation_type MoK\a
_diffrn_radiation_wavelength 0.71073
_diffrn_reflns_av_R_equivalents 0.0192
_diffrn_reflns_av_sigmaI/netI 0.0147
_diffrn_reflns_limit_h_max 18
_diffrn_reflns_limit_h_min -18
_diffrn_reflns_limit_k_max 18
_diffrn_reflns_limit_k_min -18
_diffrn_reflns_limit_l_max 19
_diffrn_reflns_limit_l_min -8
_diffrn_reflns_number 18380
_diffrn_reflns_theta_full 27.55
_diffrn_reflns_theta_max 27.55
_diffrn_reflns_theta_min 2.41
_diffrn_standards_number 0
_exptl_absorpt_coefficient_mu 1.419
_exptl_absorpt_correction_T_max 0.5090
_exptl_absorpt_correction_T_min 0.4323
_exptl_absorpt_correction_type multi-scan
_exptl_absorpt_process_details 'SADABS V2.03'
_exptl_crystal_colour blue
_exptl_crystal_density_diffrn 1.504
_exptl_crystal_description block
_exptl_crystal_F_000 1464
_exptl_crystal_size_max 0.71
_exptl_crystal_size_mid 0.60
_exptl_crystal_size_min 0.55
_refine_diff_density_max 0.241
_refine_diff_density_min -0.368
_refine_diff_density_rms 0.058
_refine_ls_extinction_method none
_refine_ls_goodness_of_fit_ref 1.034
_refine_ls_hydrogen_treatment noref
_refine_ls_matrix_type full
_refine_ls_number_parameters 181
_refine_ls_number_reflns 3614
_refine_ls_number_restraints 0
_refine_ls_restrained_S_all 1.034
_refine_ls_R_factor_all 0.0328
_refine_ls_R_factor_gt 0.0264
_refine_ls_shift/su_max 0.001
_refine_ls_shift/su_mean 0.000
_refine_ls_structure_factor_coef Fsqd
_refine_ls_weighting_details 'calc w=1/[\s^2^(Fo^2^)+(0.0408P)^2^+1.1005P] where P=(Fo^2^+2Fc^2^)/3'
_refine_ls_weighting_scheme calc
_refine_ls_wR_factor_gt 0.0694
_refine_ls_wR_factor_ref 0.0750
_reflns_number_gt 3108
_reflns_number_total 3614
_reflns_threshold_expression I>2sigma(I)
_cod_data_source_file ja044185bsi20040924_125756_1.cif
_cod_data_source_block IV
_cod_database_code 4111572

loop_
_symmetry_equiv_pos_as_xyz
'x, y, z'
'-x+1/2, -y, z+1/2'
'-x, y+1/2, -z+1/2'
'x+1/2, -y+1/2, -z'
'-x, -y, -z'
'x-1/2, y, -z-1/2'
'x, -y-1/2, z-1/2'
'-x-1/2, y-1/2, z'

loop_
_atom_site_label
_atom_site_type_symbol
_atom_site_fract_x
_atom_site_fract_y
_atom_site_fract_z
_atom_site_U_iso_or_equiv
_atom_site_adp_type
_atom_site_occupancy
_atom_site_symmetry_multiplicity
_atom_site_calc_flag
_atom_site_refinement_flags
Co Co 0.191782(14) -0.002226(14) 0.409177(15) 0.03072(8) Uani 1 1 d .
Cl2 Cl 0.24051(3) 0.03869(3) 0.54365(3) 0.03996(11) Uani 1 1 d .
Cl1 Cl 0.30363(3) -0.01906(4) 0.31215(4) 0.05130(13) Uani 1 1 d .
N1 N 0.10999(8) -0.11582(9) 0.41678(8) 0.0284(3) Uani 1 1 d .
C6 C -0.03521(11) -0.19467(11) 0.41818(11) 0.0317(3) Uani 1 1 d .
H6A H -0.0990 -0.1904 0.4123 0.038 Uiso 1 1 calc R
N2 N -0.02661(9) -0.02969(9) 0.39053(9) 0.0319(3) Uani 1 1 d .
H2A H -0.0858 -0.0358 0.3903 0.038 Uiso 1 1 calc R
N3 N 0.09063(8) 0.08548(9) 0.37504(8) 0.0291(3) Uani 1 1 d .
C7 C 0.01858(10) -0.11332(10) 0.40842(9) 0.0269(3) Uani 1 1 d .
C5 C 0.14869(11) -0.20141(11) 0.43411(11) 0.0356(3) Uani 1 1 d .
H5A H 0.2126 -0.2042 0.4402 0.043 Uiso 1 1 calc R
C8 C 0.00202(10) 0.06192(10) 0.37290(9) 0.0265(3) Uani 1 1 d .
C4 C 0.10043(12) -0.28328(11) 0.44318(12) 0.0390(4) Uani 1 1 d .
H4A H 0.1308 -0.3407 0.4539 0.047 Uiso 1 1 calc R
C13 C -0.11648(13) 0.29364(12) 0.31407(12) 0.0418(4) Uani 1 1 d .
H13A H -0.1141 0.3430 0.3591 0.050 Uiso 1 1 calc R
H13B H -0.1006 0.3232 0.2580 0.050 Uiso 1 1 calc R
C10 C -0.04481(11) 0.22039(10) 0.33522(10) 0.0310(3) Uani 1 1 d .
C11 C 0.04855(12) 0.24520(11) 0.33753(11) 0.0368(4) Uani 1 1 d .
H11A H 0.0669 0.3076 0.3258 0.044 Uiso 1 1 calc R
C9 C -0.06700(10) 0.12749(10) 0.35313(10) 0.0287(3) Uani 1 1 d .
H9A H -0.1285 0.1081 0.3521 0.034 Uiso 1 1 calc R
C3 C 0.00443(12) -0.28086(11) 0.43631(11) 0.0345(3) Uani 1 1 d .
C12 C 0.11151(11) 0.17797(11) 0.35688(11) 0.0355(3) Uani 1 1 d .
H12A H 0.1734 0.1959 0.3579 0.043 Uiso 1 1 calc R
C2 C -0.05187(14) -0.36939(12) 0.44636(13) 0.0446(4) Uani 1 1 d .
H2B H -0.0281 -0.4065 0.4957 0.054 Uiso 1 1 calc R
H2C H -0.1151 -0.3519 0.4599 0.054 Uiso 1 1 calc R
C14 C -0.21310(14) 0.25783(14) 0.30816(15) 0.0535(5) Uani 1 1 d .
H14A H -0.2538 0.3100 0.2947 0.080 Uiso 1 1 calc R
H14B H -0.2306 0.2298 0.3637 0.080 Uiso 1 1 calc R
H14C H -0.2172 0.2105 0.2622 0.080 Uiso 1 1 calc R
C1 C -0.05048(17) -0.42917(15) 0.36493(16) 0.0623(6) Uani 1 1 d .
H1A H -0.0873 -0.4853 0.3741 0.093 Uiso 1 1 calc R
H1B H 0.0119 -0.4476 0.3519 0.093 Uiso 1 1 calc R
H1C H -0.0751 -0.3932 0.3162 0.093 Uiso 1 1 calc R

loop_
_atom_site_aniso_label
_atom_site_aniso_U_11
_atom_site_aniso_U_22
_atom_site_aniso_U_33
_atom_site_aniso_U_23
_atom_site_aniso_U_13
_atom_site_aniso_U_12
Co 0.02049(12) 0.03477(13) 0.03688(14) -0.00321(9) -0.00021(8) -0.00249(8)
Cl2 0.02769(19) 0.0522(2) 0.0399(2) -0.00439(18) -0.00471(16) -0.00722(17)
Cl1 0.0366(2) 0.0591(3) 0.0581(3) -0.0086(2) 0.0170(2) -0.00431(19)
N1 0.0247(6) 0.0290(6) 0.0316(6) -0.0034(5) -0.0003(5) 0.0007(5)
C6 0.0291(7) 0.0279(7) 0.0382(8) 0.0010(6) 0.0014(6) -0.0018(6)
N2 0.0212(6) 0.0253(6) 0.0493(8) 0.0028(6) -0.0010(5) -0.0023(5)
N3 0.0255(6) 0.0304(6) 0.0314(6) -0.0009(5) 0.0014(5) -0.0037(5)
C7 0.0261(7) 0.0267(7) 0.0279(7) -0.0018(5) -0.0001(6) 0.0013(6)
C5 0.0301(8) 0.0368(8) 0.0400(9) -0.0032(7) -0.0023(7) 0.0087(6)
C8 0.0265(7) 0.0263(7) 0.0267(7) -0.0006(5) 0.0001(6) -0.0028(5)
C4 0.0437(9) 0.0302(8) 0.0433(9) 0.0013(7) -0.0004(7) 0.0100(7)
C13 0.0537(10) 0.0304(8) 0.0412(9) 0.0071(7) -0.0007(8) 0.0069(7)
C10 0.0398(8) 0.0274(7) 0.0259(7) 0.0007(6) 0.0012(6) 0.0013(6)
C11 0.0449(9) 0.0279(7) 0.0376(8) 0.0022(7) 0.0032(7) -0.0084(7)
C9 0.0271(7) 0.0283(7) 0.0308(7) 0.0007(6) 0.0001(6) -0.0005(6)
C3 0.0414(9) 0.0283(7) 0.0337(8) -0.0004(6) 0.0040(7) -0.0005(6)
C12 0.0331(8) 0.0349(8) 0.0384(9) 0.0004(7) 0.0025(7) -0.0115(7)
C2 0.0553(11) 0.0278(8) 0.0508(11) 0.0038(7) 0.0111(9) -0.0030(7)
C14 0.0505(11) 0.0422(10) 0.0678(14) 0.0017(9) -0.0162(10) 0.0148(8)
C1 0.0700(14) 0.0491(11) 0.0677(14) -0.0156(10) 0.0227(12) -0.0226(10)

loop_
_atom_type_symbol
_atom_type_description
_atom_type_scat_dispersion_real
_atom_type_scat_dispersion_imag
_atom_type_scat_source
C C 0.0033 0.0016 'International Tables Vol C Tables 4.2.6.8 and 6.1.1.4'
H H 0.0000 0.0000 'International Tables Vol C Tables 4.2.6.8 and 6.1.1.4'
N N 0.0061 0.0033 'International Tables Vol C Tables 4.2.6.8 and 6.1.1.4'
Cl Cl 0.1484 0.1585 'International Tables Vol C Tables 4.2.6.8 and 6.1.1.4'
Co Co 0.3494 0.9721 'International Tables Vol C Tables 4.2.6.8 and 6.1.1.4'

loop_
_geom_angle_atom_site_label_1
_geom_angle_atom_site_label_2
_geom_angle_atom_site_label_3
_geom_angle
N3 Co N1 94.02(5)
N3 Co Cl1 116.01(4)
N1 Co Cl1 113.11(4)
N3 Co Cl2 108.23(4)
N1 Co Cl2 110.02(4)
Cl1 Co Cl2 113.73(2)
C7 N1 C5 117.11(13)
C7 N1 Co 124.54(10)
C5 N1 Co 118.33(10)
C3 C6 C7 120.72(14)
C7 N2 C8 133.83(13)
C8 N3 C12 116.62(13)
C8 N3 Co 124.66(10)
C12 N3 Co 118.63(10)
N1 C7 N2 121.16(13)
N1 C7 C6 121.80(14)
N2 C7 C6 117.03(13)
N1 C5 C4 123.98(15)
N3 C8 N2 121.32(13)
N3 C8 C9 122.52(13)
N2 C8 C9 116.17(13)
C5 C4 C3 119.23(14)
C14 C13 C10 115.78(14)
C9 C10 C11 117.35(14)
C9 C10 C13 122.15(15)
C11 C10 C13 120.50(14)
C12 C11 C10 119.27(14)
C10 C9 C8 120.12(14)
C6 C3 C4 117.14(14)
C6 C3 C2 121.69(15)
C4 C3 C2 121.15(15)
C11 C12 N3 124.13(15)
C1 C2 C3 112.08(15)

loop_
_geom_bond_atom_site_label_1
_geom_bond_atom_site_label_2
_geom_bond_distance
Co N3 1.9994(13)
Co N1 2.0059(13)
Co Cl1 2.2191(5)
Co Cl2 2.2473(5)
N1 C7 1.3436(19)
N1 C5 1.362(2)
C6 C3 1.377(2)
C6 C7 1.401(2)
N2 C7 1.3816(19)
N2 C8 1.3874(19)
N3 C8 1.3387(19)
N3 C12 1.3710(19)
C5 C4 1.363(2)
C8 C9 1.403(2)
C4 C3 1.409(2)
C13 C14 1.504(3)
C13 C10 1.509(2)
C10 C9 1.380(2)
C10 C11 1.411(2)
C11 C12 1.356(2)
C3 C2 1.506(2)
C2 C1 1.502(3)
